data_7215006
loop_
_publ_author_name
'Zou, Chao'
'Xie, Ming-Hua'
'Kong, Guo-Qiang'
'Wu, Chuan-De'

_publ_section_title
;
 Five porphyrin-core-dependent metal--organic frameworks and
 framework-dependent fluorescent properties
;
_journal_issue 14
_journal_name_full CrystEngComm
_journal_page_first 4850
_journal_paper_doi 10.1039/c2ce25357g
_journal_volume 14
_journal_year 2012
_chemical_formula_sum 'C51 H33 Cu N5 O10 Pb2'
_chemical_formula_weight 1353.74
_chemical_name_systematic
;
?
;
_space_group_IT_number 14
_symmetry_cell_setting monoclinic
_symmetry_space_group_name_Hall '-P 2ybc'
_symmetry_space_group_name_H-M 'P 1 21/c 1'
_atom_sites_solution_hydrogens geom
_atom_sites_solution_primary direct
_atom_sites_solution_secondary difmap
_audit_creation_method SHELXL-97
_cell_angle_alpha 90.00
_cell_angle_beta 91.678(2)
_cell_angle_gamma 90.00
_cell_formula_units_Z 4
_cell_length_a 10.9008(2)
_cell_length_b 24.1824(5)
_cell_length_c 20.8565(6)
_cell_measurement_reflns_used 22552
_cell_measurement_temperature 293(2)
_cell_measurement_theta_max 25.36
_cell_measurement_theta_min 3.14
_cell_volume 5495.6(2)
_computing_cell_refinement 'CrysAlisPro (Oxford Diffraction Ltd., 2010)'
_computing_data_collection 'CrysAlisPro (Oxford Diffraction Ltd., 2010)'
_computing_data_reduction 'CrysAlisPro (Oxford Diffraction Ltd., 2010)'
_computing_structure_refinement 'SHELXL-97 (Sheldrick, 1997)'
_computing_structure_solution 'SHELXS-97 (Sheldrick, 1990)'
_diffrn_ambient_temperature 293(2)
_diffrn_detector_area_resol_mean 10.3592
_diffrn_measured_fraction_theta_full 0.997
_diffrn_measured_fraction_theta_max 0.997
_diffrn_measurement_device_type 'Xcalibur, Atlas, Gemini ultra'
_diffrn_measurement_method '\w scans'
_diffrn_radiation_monochromator graphite
_diffrn_radiation_source 'fine-focus sealed tube'
_diffrn_radiation_type MoK\a
_diffrn_radiation_wavelength 0.71073
_diffrn_reflns_av_R_equivalents 0.0352
_diffrn_reflns_av_sigmaI/netI 0.0520
_diffrn_reflns_limit_h_max 13
_diffrn_reflns_limit_h_min -13
_diffrn_reflns_limit_k_max 29
_diffrn_reflns_limit_k_min -28
_diffrn_reflns_limit_l_max 18
_diffrn_reflns_limit_l_min -25
_diffrn_reflns_number 22552
_diffrn_reflns_theta_full 25.35
_diffrn_reflns_theta_max 25.35
_diffrn_reflns_theta_min 3.14
_diffrn_standards_interval_count none
_diffrn_standards_interval_time none
_diffrn_standards_number none
_exptl_absorpt_coefficient_mu 6.551
_exptl_absorpt_correction_T_max 0.374
_exptl_absorpt_correction_T_min 0.212
_exptl_absorpt_correction_type empirical
_exptl_absorpt_process_details CrysAlisPro
_exptl_crystal_colour brown
_exptl_crystal_density_diffrn 1.636
_exptl_crystal_density_method 'not measured'
_exptl_crystal_description block
_exptl_crystal_F_000 2588
_exptl_crystal_size_max 0.25
_exptl_crystal_size_mid 0.23
_exptl_crystal_size_min 0.15
_platon_squeeze_details
;
;
_refine_diff_density_max 2.611
_refine_diff_density_min -0.728
_refine_diff_density_rms 0.168
_refine_ls_extinction_method none
_refine_ls_goodness_of_fit_ref 1.142
_refine_ls_hydrogen_treatment constr
_refine_ls_matrix_type full
_refine_ls_number_parameters 602
_refine_ls_number_reflns 10016
_refine_ls_number_restraints 0
_refine_ls_restrained_S_all 1.142
_refine_ls_R_factor_all 0.0802
_refine_ls_R_factor_gt 0.0566
_refine_ls_shift/su_max 0.000
_refine_ls_shift/su_mean 0.000
_refine_ls_structure_factor_coef Fsqd
_refine_ls_weighting_details 'calc w=1/[\s^2^(Fo^2^)+(0.0603P)^2^+0.0000P] where P=(Fo^2^+2Fc^2^)/3'
_refine_ls_weighting_scheme calc
_refine_ls_wR_factor_gt 0.1317
_refine_ls_wR_factor_ref 0.1410
_reflns_number_gt 6960
_reflns_number_total 10016
_reflns_threshold_expression >2sigma(I)
_cod_data_source_file c2ce25357g.txt
_cod_data_source_block New4
_cod_original_sg_symbol_H-M P2(1)/c
_cod_database_code 7215006

loop_
_symmetry_equiv_pos_as_xyz
'x, y, z'
'-x, y+1/2, -z+1/2'
'-x, -y, -z'
'x, -y-1/2, z-1/2'

loop_
_atom_site_label
_atom_site_type_symbol
_atom_site_fract_x
_atom_site_fract_y
_atom_site_fract_z
_atom_site_U_iso_or_equiv
_atom_site_adp_type
_atom_site_occupancy
_atom_site_symmetry_multiplicity
_atom_site_calc_flag
_atom_site_refinement_flags
Pb1 Pb 0.98332(3) 0.567280(15) 0.561277(19) 0.06447(14) Uani 1 1 d .
Pb2 Pb 0.65964(3) 1.546944(14) 0.477260(19) 0.06287(14) Uani 1 1 d .
Cu1 Cu 0.71625(10) 1.05036(4) 0.49769(6) 0.0570(3) Uani 1 1 d .
O1 O 0.7956(7) 0.6438(3) 0.5197(4) 0.092(2) Uani 1 1 d .
O2 O 0.9811(6) 0.6631(3) 0.5583(4) 0.087(2) Uani 1 1 d .
O3 O 1.2790(7) 1.0433(3) 0.1338(4) 0.090(2) Uani 1 1 d .
O4 O 1.1066(8) 1.0460(3) 0.0781(4) 0.085(2) Uani 1 1 d .
O5 O 0.7622(6) 1.4540(3) 0.4884(4) 0.0717(18) Uani 1 1 d .
O6 O 0.5655(6) 1.4544(3) 0.4594(4) 0.0751(19) Uani 1 1 d .
O7 O 0.1242(7) 1.0804(3) 0.8444(3) 0.0793(19) Uani 1 1 d .
O8 O 0.2596(7) 1.0320(3) 0.9007(4) 0.083(2) Uani 1 1 d .
O9 O 1.1421(7) 0.5881(4) 0.6395(4) 0.090(2) Uani 1 1 d .
O10 O 0.4811(9) 1.5913(6) 0.3900(8) 0.190(7) Uani 1 1 d .
N1 N 0.8252(6) 0.9955(3) 0.4558(4) 0.0575(18) Uani 1 1 d .
N2 N 0.7629(6) 1.1071(3) 0.4335(4) 0.0589(18) Uani 1 1 d .
N3 N 0.6241(6) 1.1073(3) 0.5457(4) 0.0598(18) Uani 1 1 d .
N4 N 0.6564(6) 0.9917(3) 0.5566(4) 0.0606(19) Uani 1 1 d .
N5 N 1.2018(9) 0.6315(4) 0.7306(6) 0.099(3) Uiso 1 1 d .
C1 C 0.8762(11) 0.6764(4) 0.5370(6) 0.072(3) Uani 1 1 d .
C2 C 0.8473(9) 0.7380(4) 0.5327(5) 0.068(3) Uani 1 1 d .
C3 C 0.9355(9) 0.7760(4) 0.5511(5) 0.074(3) Uani 1 1 d .
H3A H 1.0115 0.7640 0.5672 0.089 Uiso 1 1 calc R
C4 C 0.9112(8) 0.8321(4) 0.5457(5) 0.063(2) Uani 1 1 d .
H4A H 0.9728 0.8574 0.5564 0.076 Uiso 1 1 calc R
C5 C 0.7981(8) 0.8514(4) 0.5249(5) 0.059(2) Uani 1 1 d .
C6 C 0.7096(9) 0.8126(4) 0.5069(5) 0.070(3) Uani 1 1 d .
H6A H 0.6328 0.8245 0.4920 0.084 Uiso 1 1 calc R
C7 C 0.7339(9) 0.7568(4) 0.5107(5) 0.074(3) Uani 1 1 d .
H7A H 0.6734 0.7315 0.4984 0.088 Uiso 1 1 calc R
C8 C 0.7739(8) 0.9125(4) 0.5174(4) 0.056(2) Uani 1 1 d .
C9 C 0.8434(8) 0.9420(4) 0.4733(5) 0.060(2) Uani 1 1 d .
C10 C 0.9384(8) 0.9184(4) 0.4339(5) 0.069(3) Uani 1 1 d .
H10A H 0.9707 0.8829 0.4370 0.083 Uiso 1 1 calc R
C11 C 0.9698(9) 0.9575(4) 0.3928(5) 0.068(3) Uani 1 1 d .
H11A H 1.0289 0.9542 0.3617 0.082 Uiso 1 1 calc R
C12 C 0.8990(8) 1.0049(4) 0.4041(5) 0.062(2) Uani 1 1 d .
C13 C 0.8956(8) 1.0513(3) 0.3650(5) 0.058(2) Uani 1 1 d .
C14 C 0.9668(9) 1.0507(3) 0.3047(5) 0.061(2) Uani 1 1 d .
C15 C 1.0954(9) 1.0494(4) 0.3067(5) 0.068(3) Uani 1 1 d .
H15A H 1.1387 1.0497 0.3458 0.081 Uiso 1 1 calc R
C16 C 1.1563(10) 1.0476(4) 0.2502(6) 0.074(3) Uani 1 1 d .
H16A H 1.2416 1.0463 0.2515 0.088 Uiso 1 1 calc R
C17 C 1.0941(10) 1.0478(4) 0.1910(5) 0.068(3) Uani 1 1 d .
C18 C 1.1626(12) 1.0460(4) 0.1299(7) 0.078(3) Uani 1 1 d .
C19 C 0.9693(9) 1.0510(4) 0.1899(5) 0.068(3) Uani 1 1 d .
H19A H 0.9259 1.0533 0.1510 0.082 Uiso 1 1 calc R
C20 C 0.9069(9) 1.0509(4) 0.2471(5) 0.066(2) Uani 1 1 d .
H20A H 0.8215 1.0510 0.2456 0.079 Uiso 1 1 calc R
C21 C 0.8294(8) 1.0988(4) 0.3800(5) 0.060(2) Uani 1 1 d .
C22 C 0.8335(9) 1.1494(4) 0.3442(5) 0.068(3) Uani 1 1 d .
H22A H 0.8704 1.1544 0.3049 0.082 Uiso 1 1 calc R
C23 C 0.7745(8) 1.1885(4) 0.3775(5) 0.063(2) Uani 1 1 d .
H23A H 0.7647 1.2255 0.3664 0.075 Uiso 1 1 calc R
C24 C 0.7303(8) 1.1617(4) 0.4330(5) 0.062(2) Uani 1 1 d .
C25 C 0.6749(8) 1.1903(4) 0.4837(5) 0.062(2) Uani 1 1 d .
C26 C 0.6685(8) 1.2512(3) 0.4798(4) 0.056(2) Uani 1 1 d .
C27 C 0.7591(9) 1.2821(4) 0.5067(6) 0.074(3) Uani 1 1 d .
H27A H 0.8247 1.2641 0.5272 0.089 Uiso 1 1 calc R
C28 C 0.7592(10) 1.3388(4) 0.5053(6) 0.083(3) Uani 1 1 d .
H28A H 0.8247 1.3582 0.5241 0.099 Uiso 1 1 calc R
C29 C 0.6633(8) 1.3675(4) 0.4763(5) 0.062(2) Uani 1 1 d .
C30 C 0.6630(9) 1.4290(4) 0.4747(5) 0.064(3) Uani 1 1 d .
C31 C 0.5664(9) 1.3370(4) 0.4484(5) 0.070(3) Uani 1 1 d .
H31A H 0.4993 1.3547 0.4290 0.083 Uiso 1 1 calc R
C32 C 0.5730(9) 1.2791(4) 0.4502(6) 0.074(3) Uani 1 1 d .
H32A H 0.5100 1.2588 0.4306 0.089 Uiso 1 1 calc R
C33 C 0.6252(8) 1.1643(4) 0.5355(5) 0.060(2) Uani 1 1 d .
C34 C 0.5639(8) 1.1911(4) 0.5865(5) 0.070(3) Uani 1 1 d .
H34A H 0.5551 1.2291 0.5918 0.084 Uiso 1 1 calc R
C35 C 0.5215(9) 1.1521(4) 0.6253(5) 0.067(2) Uani 1 1 d .
H35A H 0.4763 1.1580 0.6618 0.081 Uiso 1 1 calc R
C36 C 0.5579(8) 1.0992(4) 0.6006(5) 0.063(2) Uani 1 1 d .
C37 C 0.5296(8) 1.0483(4) 0.6274(5) 0.062(2) Uani 1 1 d .
C38 C 0.4508(9) 1.0490(4) 0.6848(5) 0.062(2) Uani 1 1 d .
C39 C 0.3308(8) 1.0673(4) 0.6806(5) 0.067(2) Uani 1 1 d .
H39A H 0.2967 1.0781 0.6412 0.080 Uiso 1 1 calc R
C40 C 0.2618(9) 1.0696(4) 0.7344(5) 0.069(3) Uani 1 1 d .
H40A H 0.1817 1.0827 0.7307 0.083 Uiso 1 1 calc R
C41 C 0.3065(9) 1.0535(4) 0.7928(5) 0.065(2) Uani 1 1 d .
C42 C 0.2254(11) 1.0555(4) 0.8511(6) 0.070(3) Uani 1 1 d .
C43 C 0.4258(9) 1.0351(5) 0.7986(6) 0.081(3) Uani 1 1 d .
H43A H 0.4593 1.0246 0.8383 0.097 Uiso 1 1 calc R
C44 C 0.4949(10) 1.0328(5) 0.7437(6) 0.081(3) Uani 1 1 d .
H44A H 0.5750 1.0196 0.7473 0.097 Uiso 1 1 calc R
C45 C 0.5707(8) 0.9983(4) 0.6028(5) 0.064(2) Uani 1 1 d .
C46 C 0.5379(10) 0.9454(4) 0.6282(6) 0.078(3) Uani 1 1 d .
H46A H 0.4822 0.9384 0.6602 0.094 Uiso 1 1 calc R
C47 C 0.6043(9) 0.9082(4) 0.5963(5) 0.073(3) Uani 1 1 d .
H47A H 0.6002 0.8701 0.6014 0.088 Uiso 1 1 calc R
C48 C 0.6818(8) 0.9365(4) 0.5537(5) 0.062(2) Uani 1 1 d .
C49 C 1.1292(15) 0.5977(7) 0.6927(9) 0.129(5) Uiso 1 1 d .
H49A H 1.0630 0.5809 0.7121 0.155 Uiso 1 1 calc R
C50 C 1.3039(17) 0.6580(8) 0.7092(10) 0.161(7) Uiso 1 1 d .
H50A H 1.3154 0.6487 0.6650 0.241 Uiso 1 1 calc R
H50B H 1.3746 0.6465 0.7344 0.241 Uiso 1 1 calc R
H50C H 1.2935 0.6972 0.7133 0.241 Uiso 1 1 calc R
C51 C 1.1777(18) 0.6372(8) 0.8004(10) 0.165(7) Uiso 1 1 d .
H51A H 1.1025 0.6186 0.8099 0.248 Uiso 1 1 calc R
H51B H 1.1708 0.6756 0.8112 0.248 Uiso 1 1 calc R
H51C H 1.2441 0.6209 0.8251 0.248 Uiso 1 1 calc R

loop_
_atom_site_aniso_label
_atom_site_aniso_U_11
_atom_site_aniso_U_22
_atom_site_aniso_U_33
_atom_site_aniso_U_23
_atom_site_aniso_U_13
_atom_site_aniso_U_12
Pb1 0.0743(2) 0.0569(2) 0.0631(3) 0.00209(17) 0.01488(18) 0.00368(17)
Pb2 0.0687(2) 0.0546(2) 0.0662(3) -0.00225(17) 0.01837(18) -0.00317(16)
Cu1 0.0647(6) 0.0498(6) 0.0573(7) -0.0001(5) 0.0163(5) 0.0033(5)
O1 0.110(5) 0.048(4) 0.119(7) -0.001(4) 0.016(5) -0.003(4)
O2 0.070(4) 0.068(4) 0.124(7) 0.018(4) 0.014(4) 0.017(3)
O3 0.094(5) 0.098(5) 0.081(6) -0.014(4) 0.040(4) -0.017(4)
O4 0.119(6) 0.079(5) 0.056(5) -0.005(4) 0.022(5) -0.006(4)
O5 0.074(4) 0.060(4) 0.082(5) -0.007(3) 0.013(4) -0.003(3)
O6 0.075(4) 0.061(4) 0.091(6) 0.003(4) 0.021(4) 0.007(3)
O7 0.083(4) 0.091(5) 0.065(5) 0.009(4) 0.028(4) 0.016(4)
O8 0.104(5) 0.074(4) 0.071(5) 0.000(4) 0.020(4) 0.001(4)
O9 0.085(5) 0.115(6) 0.071(5) -0.008(5) 0.010(4) 0.017(4)
O10 0.090(6) 0.172(11) 0.308(19) -0.102(12) -0.007(9) 0.030(7)
N1 0.067(4) 0.048(4) 0.058(5) 0.004(3) 0.012(4) 0.004(3)
N2 0.066(4) 0.050(4) 0.061(5) 0.002(3) 0.021(4) 0.005(3)
N3 0.067(4) 0.053(4) 0.060(5) -0.004(4) 0.013(4) 0.001(3)
N4 0.068(4) 0.054(4) 0.061(5) 0.000(4) 0.015(4) -0.001(4)
C1 0.091(7) 0.039(5) 0.089(8) -0.004(5) 0.025(6) -0.014(5)
C2 0.078(6) 0.053(5) 0.074(7) 0.008(5) 0.021(5) 0.002(5)
C3 0.071(6) 0.057(6) 0.094(8) 0.002(5) -0.006(6) 0.002(5)
C4 0.057(5) 0.065(6) 0.067(6) -0.002(5) -0.003(4) -0.005(4)
C5 0.063(5) 0.056(5) 0.060(6) -0.004(4) 0.014(4) -0.004(4)
C6 0.081(6) 0.057(6) 0.072(7) 0.000(5) 0.006(5) -0.003(5)
C7 0.074(6) 0.062(6) 0.085(8) -0.005(5) -0.004(5) -0.008(5)
C8 0.060(5) 0.052(5) 0.057(6) 0.001(4) 0.000(4) -0.003(4)
C9 0.070(5) 0.051(5) 0.061(6) -0.006(4) 0.010(5) 0.002(4)
C10 0.073(6) 0.047(5) 0.089(8) -0.008(5) 0.019(5) 0.019(4)
C11 0.071(6) 0.057(5) 0.078(7) 0.000(5) 0.025(5) 0.004(5)
C12 0.071(5) 0.057(5) 0.058(6) 0.008(4) 0.017(5) 0.006(4)
C13 0.070(5) 0.053(5) 0.053(6) -0.005(4) 0.014(4) -0.002(4)
C14 0.077(6) 0.042(4) 0.066(7) 0.001(4) 0.026(5) -0.008(4)
C15 0.075(6) 0.068(6) 0.062(7) -0.003(5) 0.021(5) -0.003(5)
C16 0.075(6) 0.073(6) 0.074(8) -0.004(5) 0.023(6) 0.003(5)
C17 0.098(7) 0.049(5) 0.057(7) -0.009(4) 0.029(6) -0.005(5)
C18 0.095(8) 0.056(6) 0.085(9) -0.014(6) 0.033(7) -0.006(5)
C19 0.076(6) 0.055(5) 0.073(7) -0.013(5) 0.010(5) 0.005(5)
C20 0.074(6) 0.064(6) 0.061(7) -0.001(5) 0.014(5) -0.001(5)
C21 0.067(5) 0.055(5) 0.059(6) 0.000(4) 0.017(5) 0.000(4)
C22 0.079(6) 0.055(5) 0.072(7) 0.004(5) 0.017(5) -0.006(5)
C23 0.076(6) 0.047(5) 0.065(6) 0.005(4) 0.018(5) 0.008(4)
C24 0.068(5) 0.048(5) 0.071(7) -0.002(4) 0.020(5) -0.003(4)
C25 0.066(5) 0.055(5) 0.067(7) -0.001(4) 0.011(5) 0.007(4)
C26 0.058(5) 0.047(5) 0.063(6) 0.003(4) 0.013(4) 0.008(4)
C27 0.066(6) 0.052(5) 0.104(9) 0.005(5) 0.000(6) 0.018(5)
C28 0.075(6) 0.059(6) 0.115(10) 0.004(6) 0.029(6) 0.007(5)
C29 0.065(5) 0.052(5) 0.071(7) -0.009(4) 0.025(5) -0.001(4)
C30 0.074(6) 0.058(5) 0.062(6) -0.003(5) 0.033(5) 0.002(5)
C31 0.064(5) 0.063(6) 0.082(7) 0.001(5) 0.004(5) 0.004(5)
C32 0.076(6) 0.053(5) 0.095(8) -0.004(5) 0.012(6) 0.004(5)
C33 0.061(5) 0.056(5) 0.064(6) -0.004(4) 0.009(4) 0.003(4)
C34 0.067(5) 0.062(6) 0.081(8) -0.014(5) 0.011(5) 0.004(5)
C35 0.077(6) 0.066(6) 0.059(6) -0.005(5) 0.025(5) 0.004(5)
C36 0.064(5) 0.062(6) 0.064(6) -0.006(5) 0.018(5) -0.001(4)
C37 0.067(5) 0.065(6) 0.055(6) 0.003(5) 0.011(4) 0.002(4)
C38 0.078(6) 0.058(5) 0.052(6) 0.011(4) 0.014(5) 0.013(5)
C39 0.066(6) 0.074(6) 0.062(7) -0.008(5) 0.014(5) 0.002(5)
C40 0.070(6) 0.067(6) 0.071(7) 0.001(5) 0.020(5) 0.007(5)
C41 0.073(6) 0.060(5) 0.062(7) 0.008(5) 0.022(5) 0.000(5)
C42 0.094(7) 0.046(5) 0.069(7) 0.005(5) 0.014(6) 0.002(5)
C43 0.079(7) 0.104(8) 0.061(7) 0.019(6) 0.010(5) 0.010(6)
C44 0.083(6) 0.093(8) 0.069(8) 0.004(6) 0.025(6) 0.024(6)
C45 0.066(5) 0.059(5) 0.068(7) 0.007(5) 0.020(5) 0.007(4)
C46 0.081(6) 0.063(6) 0.092(9) 0.004(6) 0.027(6) 0.001(5)
C47 0.081(6) 0.062(6) 0.078(7) -0.002(5) 0.025(6) 0.003(5)
C48 0.073(6) 0.052(5) 0.061(6) 0.002(4) 0.015(5) -0.002(4)

loop_
_atom_type_symbol
_atom_type_description
_atom_type_scat_dispersion_real
_atom_type_scat_dispersion_imag
_atom_type_scat_source
C C 0.0033 0.0016 'International Tables Vol C Tables 4.2.6.8 and 6.1.1.4'
H H 0.0000 0.0000 'International Tables Vol C Tables 4.2.6.8 and 6.1.1.4'
N N 0.0061 0.0033 'International Tables Vol C Tables 4.2.6.8 and 6.1.1.4'
O O 0.0106 0.0060 'International Tables Vol C Tables 4.2.6.8 and 6.1.1.4'
Cu Cu 0.3201 1.2651 'International Tables Vol C Tables 4.2.6.8 and 6.1.1.4'
Pb Pb -3.3944 10.1111 'International Tables Vol C Tables 4.2.6.8 and 6.1.1.4'

loop_
_geom_angle_atom_site_label_1
_geom_angle_atom_site_label_2
_geom_angle_atom_site_label_3
_geom_angle
_geom_angle_site_symmetry_1
_geom_angle_site_symmetry_3
O2 Pb1 O7 83.3(3) . 2_646
O2 Pb1 O9 79.4(3) . .
O7 Pb1 O9 76.6(3) 2_646 .
O3 Pb2 O6 87.1(3) 2_755 .
O3 Pb2 O5 85.5(2) 2_755 .
O6 Pb2 O5 52.4(2) . .
O3 Pb2 O8 143.5(3) 2_755 2_656
O6 Pb2 O8 98.2(2) . 2_656
O5 Pb2 O8 70.2(2) . 2_656
O3 Pb2 C30 86.7(3) 2_755 .
O6 Pb2 C30 26.2(2) . .
O5 Pb2 C30 26.3(2) . .
O8 Pb2 C30 83.1(3) 2_656 .
N3 Cu1 N2 90.2(3) . .
N3 Cu1 N1 173.5(3) . .
N2 Cu1 N1 89.8(3) . .
N3 Cu1 N4 90.2(3) . .
N2 Cu1 N4 174.7(3) . .
N1 Cu1 N4 90.4(3) . .
C1 O2 Pb1 106.0(6) . .
C18 O3 Pb2 103.9(8) . 2_745
C30 O5 Pb2 91.8(6) . .
C30 O6 Pb2 93.4(6) . .
C42 O7 Pb1 107.5(7) . 2_656
C42 O8 Pb2 144.7(7) . 2_646
C49 O9 Pb1 126.5(10) . .
C9 N1 C12 106.3(7) . .
C9 N1 Cu1 126.8(6) . .
C12 N1 Cu1 126.8(6) . .
C21 N2 C24 106.4(7) . .
C21 N2 Cu1 126.8(6) . .
C24 N2 Cu1 126.8(6) . .
C36 N3 C33 105.9(7) . .
C36 N3 Cu1 126.9(6) . .
C33 N3 Cu1 126.8(6) . .
C48 N4 C45 106.7(7) . .
C48 N4 Cu1 126.6(6) . .
C45 N4 Cu1 126.2(6) . .
C50 N5 C49 123.5(15) . .
C50 N5 C51 116.3(14) . .
C49 N5 C51 120.1(14) . .
O1 C1 O2 125.1(9) . .
O1 C1 C2 117.8(10) . .
O2 C1 C2 117.2(9) . .
C3 C2 C7 118.9(9) . .
C3 C2 C1 119.6(9) . .
C7 C2 C1 121.5(9) . .
C2 C3 C4 120.0(9) . .
C2 C3 H3A 120.0 . .
C4 C3 H3A 120.0 . .
C5 C4 C3 121.6(9) . .
C5 C4 H4A 119.2 . .
C3 C4 H4A 119.2 . .
C4 C5 C6 117.7(9) . .
C4 C5 C8 121.1(8) . .
C6 C5 C8 121.1(8) . .
C7 C6 C5 121.0(9) . .
C7 C6 H6A 119.5 . .
C5 C6 H6A 119.5 . .
C6 C7 C2 120.7(9) . .
C6 C7 H7A 119.6 . .
C2 C7 H7A 119.6 . .
C48 C8 C9 123.4(8) . .
C48 C8 C5 118.5(8) . .
C9 C8 C5 118.1(8) . .
N1 C9 C8 125.7(8) . .
N1 C9 C10 108.9(8) . .
C8 C9 C10 125.1(8) . .
C11 C10 C9 106.6(8) . .
C11 C10 H10A 126.7 . .
C9 C10 H10A 126.7 . .
C10 C11 C12 108.6(8) . .
C10 C11 H11A 125.7 . .
C12 C11 H11A 125.7 . .
N1 C12 C13 125.7(8) . .
N1 C12 C11 109.5(8) . .
C13 C12 C11 124.5(9) . .
C12 C13 C21 122.7(9) . .
C12 C13 C14 118.6(8) . .
C21 C13 C14 118.7(8) . .
C20 C14 C15 118.9(9) . .
C20 C14 C13 119.9(9) . .
C15 C14 C13 121.2(9) . .
C16 C15 C14 119.0(10) . .
C16 C15 H15A 120.5 . .
C14 C15 H15A 120.5 . .
C15 C16 C17 121.8(10) . .
C15 C16 H16A 119.1 . .
C17 C16 H16A 119.1 . .
C19 C17 C16 118.4(9) . .
C19 C17 C18 120.8(11) . .
C16 C17 C18 120.9(10) . .
O4 C18 O3 121.8(11) . .
O4 C18 C17 120.2(11) . .
O3 C18 C17 118.1(12) . .
C17 C19 C20 120.0(10) . .
C17 C19 H19A 120.0 . .
C20 C19 H19A 120.0 . .
C14 C20 C19 121.8(9) . .
C14 C20 H20A 119.1 . .
C19 C20 H20A 119.1 . .
N2 C21 C13 126.6(8) . .
N2 C21 C22 108.9(8) . .
C13 C21 C22 124.1(9) . .
C23 C22 C21 107.9(9) . .
C23 C22 H22A 126.1 . .
C21 C22 H22A 126.1 . .
C22 C23 C24 106.2(8) . .
C22 C23 H23A 126.9 . .
C24 C23 H23A 126.9 . .
N2 C24 C25 125.7(9) . .
N2 C24 C23 110.6(8) . .
C25 C24 C23 123.3(8) . .
C33 C25 C24 123.5(8) . .
C33 C25 C26 118.7(8) . .
C24 C25 C26 117.8(8) . .
C27 C26 C32 116.9(8) . .
C27 C26 C25 119.7(8) . .
C32 C26 C25 123.4(8) . .
C26 C27 C28 123.1(10) . .
C26 C27 H27A 118.5 . .
C28 C27 H27A 118.5 . .
C27 C28 C29 120.7(11) . .
C27 C28 H28A 119.7 . .
C29 C28 H28A 119.7 . .
C28 C29 C31 118.1(9) . .
C28 C29 C30 120.9(9) . .
C31 C29 C30 121.0(9) . .
O6 C30 O5 122.3(9) . .
O6 C30 C29 119.6(9) . .
O5 C30 C29 118.1(9) . .
O6 C30 Pb2 60.5(5) . .
O5 C30 Pb2 61.9(5) . .
C29 C30 Pb2 177.5(6) . .
C32 C31 C29 118.4(9) . .
C32 C31 H31A 120.8 . .
C29 C31 H31A 120.8 . .
C26 C32 C31 122.8(10) . .
C26 C32 H32A 118.6 . .
C31 C32 H32A 118.6 . .
C25 C33 N3 125.3(8) . .
C25 C33 C34 125.5(9) . .
N3 C33 C34 109.2(8) . .
C35 C34 C33 107.9(9) . .
C35 C34 H34A 126.0 . .
C33 C34 H34A 126.0 . .
C34 C35 C36 108.0(9) . .
C34 C35 H35A 126.0 . .
C36 C35 H35A 126.0 . .
N3 C36 C37 125.8(8) . .
N3 C36 C35 109.0(8) . .
C37 C36 C35 125.2(9) . .
C36 C37 C45 122.8(9) . .
C36 C37 C38 116.8(8) . .
C45 C37 C38 120.3(8) . .
C44 C38 C39 117.2(9) . .
C44 C38 C37 121.5(9) . .
C39 C38 C37 121.3(9) . .
C40 C39 C38 120.2(10) . .
C40 C39 H39A 119.9 . .
C38 C39 H39A 119.9 . .
C41 C40 C39 122.2(10) . .
C41 C40 H40A 118.9 . .
C39 C40 H40A 118.9 . .
C40 C41 C43 119.0(10) . .
C40 C41 C42 120.4(9) . .
C43 C41 C42 120.6(10) . .
O8 C42 O7 123.9(10) . .
O8 C42 C41 119.1(10) . .
O7 C42 C41 116.9(10) . .
C41 C43 C44 118.3(10) . .
C41 C43 H43A 120.9 . .
C44 C43 H43A 120.9 . .
C38 C44 C43 123.0(10) . .
C38 C44 H44A 118.5 . .
C43 C44 H44A 118.5 . .
N4 C45 C37 126.4(8) . .
N4 C45 C46 109.9(8) . .
C37 C45 C46 123.4(9) . .
C47 C46 C45 105.6(9) . .
C47 C46 H46A 127.2 . .
C45 C46 H46A 127.2 . .
C46 C47 C48 109.1(9) . .
C46 C47 H47A 125.5 . .
C48 C47 H47A 125.5 . .
N4 C48 C8 125.4(8) . .
N4 C48 C47 108.5(8) . .
C8 C48 C47 125.9(8) . .
O9 C49 N5 126.4(17) . .
O9 C49 H49A 116.8 . .
N5 C49 H49A 116.8 . .
N5 C50 H50A 109.5 . .
N5 C50 H50B 109.5 . .
H50A C50 H50B 109.5 . .
N5 C50 H50C 109.5 . .
H50A C50 H50C 109.5 . .
H50B C50 H50C 109.5 . .
N5 C51 H51A 109.5 . .
N5 C51 H51B 109.5 . .
H51A C51 H51B 109.5 . .
N5 C51 H51C 109.5 . .
H51A C51 H51C 109.5 . .
H51B C51 H51C 109.5 . .

loop_
_geom_bond_atom_site_label_1
_geom_bond_atom_site_label_2
_geom_bond_distance
_geom_bond_site_symmetry_2
Pb1 O2 2.318(7) .
Pb1 O7 2.340(7) 2_646
Pb1 O9 2.397(8) .
Pb2 O3 2.430(8) 2_755
Pb2 O6 2.486(7) .
Pb2 O5 2.518(6) .
Pb2 O8 2.693(8) 2_656
Pb2 C30 2.852(10) .
Cu1 N3 1.992(7) .
Cu1 N2 1.995(7) .
Cu1 N1 1.998(7) .
Cu1 N4 1.999(7) .
O1 C1 1.228(12) .
O2 C1 1.257(12) .
O3 C18 1.271(13) .
O3 Pb2 2.430(8) 2_745
O4 C18 1.226(14) .
O5 C30 1.264(11) .
O6 C30 1.260(11) .
O7 C42 1.260(12) .
O7 Pb1 2.340(7) 2_656
O8 C42 1.229(12) .
O8 Pb2 2.693(8) 2_646
O9 C49 1.145(18) .
N1 C9 1.357(11) .
N1 C12 1.383(11) .
N2 C21 1.362(11) .
N2 C24 1.365(11) .
N3 C36 1.386(12) .
N3 C33 1.394(11) .
N4 C48 1.364(11) .
N4 C45 1.371(11) .
N5 C50 1.370(19) .
N5 C49 1.373(18) .
N5 C51 1.49(2) .
C1 C2 1.523(13) .
C2 C3 1.377(14) .
C2 C7 1.383(14) .
C3 C4 1.387(13) .
C3 H3A 0.9300 .
C4 C5 1.376(12) .
C4 H4A 0.9300 .
C5 C6 1.389(13) .
C5 C8 1.508(12) .
C6 C7 1.376(13) .
C6 H6A 0.9300 .
C7 H7A 0.9300 .
C8 C48 1.401(13) .
C8 C9 1.405(13) .
C9 C10 1.457(13) .
C10 C11 1.330(14) .
C10 H10A 0.9300 .
C11 C12 1.405(12) .
C11 H11A 0.9300 .
C12 C13 1.388(12) .
C13 C21 1.395(12) .
C13 C14 1.498(13) .
C14 C20 1.351(14) .
C14 C15 1.402(13) .
C15 C16 1.371(14) .
C15 H15A 0.9300 .
C16 C17 1.392(15) .
C16 H16A 0.9300 .
C17 C19 1.362(14) .
C17 C18 1.496(15) .
C19 C20 1.390(14) .
C19 H19A 0.9300 .
C20 H20A 0.9300 .
C21 C22 1.437(13) .
C22 C23 1.346(13) .
C22 H22A 0.9300 .
C23 C24 1.423(13) .
C23 H23A 0.9300 .
C24 C25 1.414(12) .
C25 C33 1.374(13) .
C25 C26 1.479(12) .
C26 C27 1.347(13) .
C26 C32 1.371(13) .
C27 C28 1.372(14) .
C27 H27A 0.9300 .
C28 C29 1.378(14) .
C28 H28A 0.9300 .
C29 C31 1.401(13) .
C29 C30 1.489(13) .
C31 C32 1.401(13) .
C31 H31A 0.9300 .
C32 H32A 0.9300 .
C33 C34 1.430(13) .
C34 C35 1.335(14) .
C34 H34A 0.9300 .
C35 C36 1.439(13) .
C35 H35A 0.9300 .
C36 C37 1.390(13) .
C37 C45 1.394(13) .
C37 C38 1.493(13) .
C38 C44 1.364(14) .
C38 C39 1.381(13) .
C39 C40 1.369(13) .
C39 H39A 0.9300 .
C40 C41 1.357(14) .
C40 H40A 0.9300 .
C41 C43 1.375(14) .
C41 C42 1.526(14) .
C43 C44 1.391(14) .
C43 H43A 0.9300 .
C44 H44A 0.9300 .
C45 C46 1.432(13) .
C46 C47 1.343(14) .
C46 H46A 0.9300 .
C47 C48 1.421(13) .
C47 H47A 0.9300 .
C49 H49A 0.9300 .
C50 H50A 0.9600 .
C50 H50B 0.9600 .
C50 H50C 0.9600 .
C51 H51A 0.9600 .
C51 H51B 0.9600 .
C51 H51C 0.9600 .

loop_
_platon_squeeze_void_nr
_platon_squeeze_void_average_x
_platon_squeeze_void_average_y
_platon_squeeze_void_average_z
_platon_squeeze_void_volume
_platon_squeeze_void_count_electrons
_platon_squeeze_void_content
1 0.079 0.222 0.217 362 57 ' '
2 -0.123 0.722 0.283 362 57 ' '
3 0.076 0.278 0.717 362 57 ' '
4 -0.124 0.778 0.783 362 57 ' '
